data_1529130
loop_
_publ_author_name
'Istomin, S.Ya.'
'Drozhzhin, O.A.'
'Svensson, G.'
'Antipov, E.V.'

_publ_section_title
;
 Synthesis and characterization of Sr1-x Lnx Co O3-d, Ln = Y, Sm - Tm, 0.1
 < x < 0.5
;
_journal_name_full 'Solid State Sciences'
_journal_page_first 539
_journal_page_last 546
_journal_volume 6
_journal_year 2004
_chemical_formula_sum 'Co Dy0.315 O2.615 Sr0.685'
_chemical_name_systematic '(Sr0.685 Dy0.315) (Co O2.615)'
_space_group_IT_number 139
_symmetry_space_group_name_Hall '-I 4 2'
_symmetry_space_group_name_H-M 'I 4/m m m'
_cell_angle_alpha 90
_cell_angle_beta 90
_cell_angle_gamma 90
_cell_formula_units_Z 16
_cell_length_a 7.628
_cell_length_b 7.628
_cell_length_c 15.338
_cell_volume 892.463
_citation_journal_id_ASTM SSSCFJ
_cod_data_source_file Istomin_SSSCFJ_2004_84.cif
_cod_data_source_block Co1Dy0.315O2.615Sr0.685
_cod_original_cell_volume 892.4627
_cod_original_formula_sum 'Co1 Dy0.315 O2.615 Sr0.685'
_cod_database_code 1529130

loop_
_symmetry_equiv_pos_as_xyz
x,y,z
-y,x,z
-x,-y,z
y,-x,z
x,-y,-z
y,x,-z
-x,y,-z
-y,-x,-z
-x,-y,-z
y,-x,-z
x,y,-z
-y,x,-z
-x,y,z
-y,-x,z
x,-y,z
y,x,z
x+1/2,y+1/2,z+1/2
-y+1/2,x+1/2,z+1/2
-x+1/2,-y+1/2,z+1/2
y+1/2,-x+1/2,z+1/2
x+1/2,-y+1/2,-z+1/2
y+1/2,x+1/2,-z+1/2
-x+1/2,y+1/2,-z+1/2
-y+1/2,-x+1/2,-z+1/2
-x+1/2,-y+1/2,-z+1/2
y+1/2,-x+1/2,-z+1/2
x+1/2,y+1/2,-z+1/2
-y+1/2,x+1/2,-z+1/2
-x+1/2,y+1/2,z+1/2
-y+1/2,-x+1/2,z+1/2
x+1/2,-y+1/2,z+1/2
y+1/2,x+1/2,z+1/2

loop_
_atom_site_label
_atom_site_type_symbol
_atom_site_fract_x
_atom_site_fract_y
_atom_site_fract_z
_atom_site_occupancy
_atom_site_U_iso_or_equiv
Co2 Co+2 0.25 0.25 0.25 1 0.0
Sr2 Sr+2 0 0.5 0.8656 0.89 0.0
O4 O-2 0.387 0.5 0 0.23 0.0
Co1 Co+2 0.745 0.745 0 1 0.0
Dy3 Dy+3 0 0 0.3527 1 0.0
O2 O-2 0.2853 0.2853 0.1174 1 0.0
Dy1 Dy+3 0 0 0.8792 0.04 0.0
O3 O-2 0 0.72 0 1 0.0
O1 O-2 0 0.245 0.2384 1 0.0
Sr1 Sr+2 0 0 0.8792 0.96 0.0
Dy2 Dy+3 0 0.5 0.8656 0.11 0.0
